data_7237133
loop_
_publ_author_name
'Cui, Bin-Bin'
'Yang, Ning'
'Shi, Congbo'
'Yang, Shuangshuang'
'Shao, Jiang-Yang'
'Han, Ying'
'Zhang, Liuzhu'
'Zhang, Qingshan'
'Zhong, Yu-Wu'
'Chen, Qi'

_publ_section_title
;
 Naphtho[1,2-b:4,3-b&#x2032;]dithiophene-based hole transporting materials
 for high-performance perovskite solar cells: molecular engineering and
 opto-electronic properties
;
_journal_issue 21
_journal_name_full 'Journal of Materials Chemistry A'
_journal_page_first 10057
_journal_paper_doi 10.1039/C8TA02071J
_journal_volume 6
_journal_year 2018
_chemical_formula_moiety '2(C H2 Cl2), C56 H46 N2 O6 S2'
_chemical_formula_sum 'C58 H50 Cl4 N2 O6 S2'
_chemical_formula_weight 1076.92
_chemical_name_systematic NDT
_space_group_crystal_system triclinic
_space_group_IT_number 2
_space_group_name_Hall '-P 1'
_space_group_name_H-M_alt 'P -1'
_atom_sites_solution_hydrogens mixed
_atom_sites_solution_primary direct
_audit_creation_date 2017-11-27
_audit_creation_method
;
Olex2 1.2
(compiled 2017.08.10 svn.r3458 for OlexSys, GUI svn.r5381)
;
_audit_update_record
;
2018-01-05 deposited with the CCDC.
2018-04-23 downloaded from the CCDC.
;
_cell_angle_alpha 90.32(3)
_cell_angle_beta 95.79(3)
_cell_angle_gamma 109.07(3)
_cell_formula_units_Z 2
_cell_length_a 11.237(2)
_cell_length_b 12.606(3)
_cell_length_c 19.298(4)
_cell_measurement_reflns_used 8362
_cell_measurement_temperature 153(2)
_cell_measurement_theta_max 27.4855
_cell_measurement_theta_min 2.0500
_cell_volume 2568.3(11)
_computing_molecular_graphics 'Olex2 (Dolomanov et al., 2009)'
_computing_publication_material 'Olex2 (Dolomanov et al., 2009)'
_computing_structure_refinement 'XL (Sheldrick, 2008)'
_computing_structure_solution 'ShelXS (Sheldrick, 2008)'
_diffrn_ambient_temperature 153.15
_diffrn_measured_fraction_theta_full 0.996
_diffrn_measured_fraction_theta_max 0.993
_diffrn_measurement_device_type 'multiwire proportional'
_diffrn_measurement_method 'phi and omega scans'
_diffrn_radiation_monochromator graphite
_diffrn_radiation_type MoK\a
_diffrn_radiation_wavelength 0.71073
_diffrn_reflns_av_R_equivalents 0.0368
_diffrn_reflns_av_unetI/netI 0.0446
_diffrn_reflns_Laue_measured_fraction_full 0.996
_diffrn_reflns_Laue_measured_fraction_max 0.993
_diffrn_reflns_limit_h_max 14
_diffrn_reflns_limit_h_min -14
_diffrn_reflns_limit_k_max 16
_diffrn_reflns_limit_k_min -16
_diffrn_reflns_limit_l_max 25
_diffrn_reflns_limit_l_min -24
_diffrn_reflns_number 30964
_diffrn_reflns_point_group_measured_fraction_full 0.996
_diffrn_reflns_point_group_measured_fraction_max 0.993
_diffrn_reflns_theta_full 25.242
_diffrn_reflns_theta_max 27.522
_diffrn_reflns_theta_min 1.061
_exptl_absorpt_coefficient_mu 0.367
_exptl_absorpt_correction_T_max 1.0000
_exptl_absorpt_correction_T_min 0.7690
_exptl_absorpt_correction_type multi-scan
_exptl_absorpt_process_details 'CrystalClear (Rigaku Inc., 2008)'
_exptl_crystal_colour yellow
_exptl_crystal_density_diffrn 1.392
_exptl_crystal_description block
_exptl_crystal_F_000 1120
_exptl_crystal_size_max 0.24
_exptl_crystal_size_mid 0.22
_exptl_crystal_size_min 0.12
_refine_diff_density_max 0.619
_refine_diff_density_min -0.917
_refine_diff_density_rms 0.128
_refine_ls_extinction_method none
_refine_ls_goodness_of_fit_ref 1.153
_refine_ls_hydrogen_treatment constr
_refine_ls_matrix_type full
_refine_ls_number_parameters 665
_refine_ls_number_reflns 11743
_refine_ls_number_restraints 18
_refine_ls_restrained_S_all 1.157
_refine_ls_R_factor_all 0.0760
_refine_ls_R_factor_gt 0.0656
_refine_ls_shift/su_max 0.003
_refine_ls_shift/su_mean 0.001
_refine_ls_structure_factor_coef Fsqd
_refine_ls_weighting_details 'w=1/[\s^2^(Fo^2^)+(0.1248P)^2^+1.7036P] where P=(Fo^2^+2Fc^2^)/3'
_refine_ls_weighting_scheme calc
_refine_ls_wR_factor_gt 0.1982
_refine_ls_wR_factor_ref 0.2237
_reflns_Friedel_coverage 0.000
_reflns_number_gt 10662
_reflns_number_total 11743
_reflns_threshold_expression 'I > 2\s(I)'
_cod_data_source_file c8ta02071j2.cif
_cod_data_source_block bwn17266
_cod_original_cell_volume 2568.5(10)
_cod_database_code 7237133
_shelx_shelxl_version_number 2014/7
_shelx_space_group_comment
;
The symmetry employed for this shelxl refinement is uniquely defined
by the following loop, which should always be used as a source of
symmetry information in preference to the above space-group names.
They are only intended as comments.
;
_shelx_estimated_absorpt_t_max 0.957
_shelx_estimated_absorpt_t_min 0.917
_olex2_refinement_description
;
1. Fixed Uiso
 At 1.2 times of:
  All C(H) groups, All C(H,H) groups
 At 1.5 times of:
  All C(H,H,H) groups
2. Uiso/Uaniso restraints and constraints
Cl3 \\sim Cl3A: within 1.7A with sigma of 0.01 and sigma for terminal atoms of
0.01
Uanis(Cl3) \\sim Ueq, Uanis(Cl3A) \\sim Ueq: with sigma of 0.01 and sigma for
terminal atoms of 0.01
3. Others
 Sof(Cl3A)=1-FVAR(1)
 Sof(Cl3)=FVAR(1)
4.a Riding coordinates:
 C58(H58A,H58B)
4.b Secondary CH2 refined with riding coordinates:
 C57(H57A,H57B)
4.c Aromatic/amide H refined with riding coordinates:
 C3(H3), C4(H4), C6(H6), C7(H7), C9(H9), C10(H10), C12(H12), C13(H13),
 C16(H16), C17(H17), C19(H19), C20(H20), C22(H22), C26(H26), C29(H29), C33(H33),
  C38(H38), C39(H39), C41(H41), C42(H42), C44(H44), C45(H45), C47(H47),
 C48(H48), C51(H51), C52(H52), C54(H54), C55(H55)
4.d Idealised Me refined as rotating group:
 C1(H1A,H1B,H1C), C14(H14A,H14B,H14C), C35(H35A,H35B,H35C), C36(H36A,H36B,
 H36C), C49(H49A,H49B,H49C), C56(H56A,H56B,H56C)
;
_olex2_submission_special_instructions 'No special instructions were received'

loop_
_space_group_symop_operation_xyz
'x, y, z'
'-x, -y, -z'

loop_
_atom_site_label
_atom_site_type_symbol
_atom_site_fract_x
_atom_site_fract_y
_atom_site_fract_z
_atom_site_U_iso_or_equiv
_atom_site_adp_type
_atom_site_occupancy
_atom_site_site_symmetry_order
_atom_site_calc_flag
S1 S 0.35747(6) 0.82082(5) 0.37939(3) 0.02120(16) Uani 1 1 d
S2 S 0.63394(6) 0.64843(6) 0.62525(3) 0.02174(17) Uani 1 1 d
O1 O -0.3146(2) 0.8055(2) -0.02475(12) 0.0370(5) Uani 1 1 d
O2 O -0.5548(2) 0.11882(17) 0.20995(12) 0.0327(5) Uani 1 1 d
O3 O 0.8049(2) 1.14578(17) 0.46463(11) 0.0319(5) Uani 1 1 d
O4 O 0.9266(2) 1.07242(18) 0.56248(12) 0.0339(5) Uani 1 1 d
O5 O 0.8427(2) 0.1398(2) 0.97649(11) 0.0361(5) Uani 1 1 d
O6 O -0.0598(2) -0.13727(19) 0.78276(13) 0.0367(5) Uani 1 1 d
N1 N -0.1900(2) 0.5341(2) 0.17895(12) 0.0251(5) Uani 1 1 d
N2 N 0.4333(2) 0.1623(2) 0.79477(13) 0.0260(5) Uani 1 1 d
C1 C -0.2260(4) 0.8602(4) -0.07162(19) 0.0470(9) Uani 1 1 d
C2 C -0.2777(3) 0.7401(3) 0.02390(15) 0.0269(6) Uani 1 1 d
C3 C -0.1535(3) 0.7436(2) 0.04091(14) 0.0251(6) Uani 1 1 d
C4 C -0.1251(3) 0.6754(2) 0.09118(14) 0.0237(5) Uani 1 1 d
C5 C -0.2195(3) 0.6031(2) 0.12654(14) 0.0220(5) Uani 1 1 d
C6 C -0.3449(3) 0.5990(2) 0.10854(15) 0.0244(5) Uani 1 1 d
C7 C -0.3738(3) 0.6661(2) 0.05693(15) 0.0268(6) Uani 1 1 d
C8 C -0.2804(2) 0.4272(2) 0.18821(15) 0.0230(5) Uani 1 1 d
C9 C -0.3209(3) 0.3988(2) 0.25368(15) 0.0264(6) Uani 1 1 d
C10 C -0.4115(3) 0.2961(2) 0.26305(16) 0.0274(6) Uani 1 1 d
C11 C -0.4644(3) 0.2217(2) 0.20683(15) 0.0243(5) Uani 1 1 d
C12 C -0.4249(3) 0.2490(2) 0.14145(16) 0.0290(6) Uani 1 1 d
C13 C -0.3327(3) 0.3509(3) 0.13224(15) 0.0287(6) Uani 1 1 d
C14 C -0.6102(4) 0.0911(3) 0.27339(19) 0.0412(8) Uani 1 1 d
C15 C -0.0792(3) 0.5741(2) 0.22567(14) 0.0229(5) Uani 1 1 d
C16 C -0.0283(3) 0.6865(2) 0.24832(15) 0.0241(5) Uani 1 1 d
C17 C 0.0798(3) 0.7233(2) 0.29556(14) 0.0229(5) Uani 1 1 d
C18 C 0.1409(2) 0.6497(2) 0.32192(13) 0.0198(5) Uani 1 1 d
C19 C 0.0901(3) 0.5368(2) 0.29854(14) 0.0238(5) Uani 1 1 d
C20 C -0.0171(3) 0.4998(2) 0.25150(15) 0.0261(6) Uani 1 1 d
C21 C 0.2499(3) 0.6853(2) 0.37577(14) 0.0210(5) Uani 1 1 d
C22 C 0.2817(2) 0.6223(2) 0.42691(13) 0.0208(5) Uani 1 1 d
C23 C 0.3954(2) 0.6817(2) 0.46964(13) 0.0192(5) Uani 1 1 d
C24 C 0.4493(2) 0.7915(2) 0.44933(13) 0.0206(5) Uani 1 1 d
C25 C 0.5684(2) 0.8650(2) 0.48015(13) 0.0193(5) Uani 1 1 d
C26 C 0.6251(3) 0.9744(2) 0.45637(14) 0.0234(5) Uani 1 1 d
C27 C 0.7416(3) 1.0401(2) 0.48472(15) 0.0245(6) Uani 1 1 d
C28 C 0.8090(3) 0.9995(2) 0.53928(15) 0.0245(6) Uani 1 1 d
C29 C 0.7559(3) 0.8952(2) 0.56381(14) 0.0227(5) Uani 1 1 d
C30 C 0.6343(2) 0.8249(2) 0.53509(14) 0.0205(5) Uani 1 1 d
C31 C 0.5754(2) 0.7141(2) 0.55745(13) 0.0203(5) Uani 1 1 d
C32 C 0.4591(2) 0.6429(2) 0.52679(13) 0.0201(5) Uani 1 1 d
C33 C 0.4186(3) 0.5378(2) 0.55884(14) 0.0211(5) Uani 1 1 d
C34 C 0.5003(2) 0.5285(2) 0.61379(14) 0.0203(5) Uani 1 1 d
C35 C 1.0044(3) 1.0306(3) 0.6095(2) 0.0445(9) Uani 1 1 d
C36 C 0.7445(3) 1.1877(3) 0.40779(17) 0.0336(7) Uani 1 1 d
C37 C 0.4843(2) 0.4344(2) 0.66089(14) 0.0206(5) Uani 1 1 d
C38 C 0.5594(3) 0.4458(2) 0.72469(14) 0.0234(5) Uani 1 1 d
C39 C 0.5430(3) 0.3574(2) 0.76874(14) 0.0241(5) Uani 1 1 d
C40 C 0.4504(2) 0.2535(2) 0.75099(14) 0.0215(5) Uani 1 1 d
C41 C 0.3738(3) 0.2421(2) 0.68734(15) 0.0241(5) Uani 1 1 d
C42 C 0.3913(3) 0.3305(2) 0.64375(14) 0.0236(5) Uani 1 1 d
C43 C 0.5345(2) 0.1531(2) 0.84202(14) 0.0206(5) Uani 1 1 d
C44 C 0.6547(2) 0.1749(2) 0.82038(14) 0.0224(5) Uani 1 1 d
C45 C 0.7549(3) 0.1688(2) 0.86660(14) 0.0242(6) Uani 1 1 d
C46 C 0.7366(3) 0.1403(2) 0.93473(15) 0.0249(6) Uani 1 1 d
C47 C 0.6171(3) 0.1163(2) 0.95681(15) 0.0257(6) Uani 1 1 d
C48 C 0.5172(3) 0.1235(2) 0.91025(15) 0.0255(6) Uani 1 1 d
C49 C 0.8294(3) 0.1140(4) 1.04738(18) 0.0466(9) Uani 1 1 d
C50 C 0.3100(3) 0.0818(2) 0.79431(14) 0.0225(5) Uani 1 1 d
C51 C 0.2869(3) -0.0305(2) 0.77812(15) 0.0267(6) Uani 1 1 d
C52 C 0.1649(3) -0.1076(2) 0.77444(16) 0.0280(6) Uani 1 1 d
C53 C 0.0643(3) -0.0709(2) 0.78653(15) 0.0251(6) Uani 1 1 d
C54 C 0.0877(3) 0.0415(2) 0.80446(16) 0.0270(6) Uani 1 1 d
C55 C 0.2092(3) 0.1170(2) 0.80868(15) 0.0241(5) Uani 1 1 d
C56 C -0.0903(4) -0.2525(3) 0.7637(2) 0.0448(9) Uani 1 1 d

loop_
_atom_site_aniso_label
_atom_site_aniso_U_11
_atom_site_aniso_U_22
_atom_site_aniso_U_33
_atom_site_aniso_U_23
_atom_site_aniso_U_13
_atom_site_aniso_U_12
S1 0.0206(3) 0.0219(3) 0.0192(3) 0.0044(2) -0.0018(2) 0.0055(3)
S2 0.0194(3) 0.0224(3) 0.0217(3) 0.0059(3) -0.0013(2) 0.0055(3)
O1 0.0293(11) 0.0471(14) 0.0371(12) 0.0184(11) 0.0013(9) 0.0164(10)
O2 0.0312(11) 0.0226(10) 0.0389(12) -0.0001(9) 0.0069(9) 0.0006(9)
O3 0.0324(11) 0.0208(10) 0.0332(11) 0.0089(9) -0.0055(9) -0.0015(9)
O4 0.0256(11) 0.0258(11) 0.0391(12) 0.0065(9) -0.0107(9) -0.0028(9)
O5 0.0212(10) 0.0554(15) 0.0281(11) 0.0170(10) -0.0029(8) 0.0090(10)
O6 0.0221(10) 0.0275(11) 0.0526(14) 0.0033(10) -0.0003(9) -0.0011(9)
N1 0.0225(11) 0.0222(11) 0.0253(12) 0.0040(9) -0.0071(9) 0.0027(9)
N2 0.0180(11) 0.0265(12) 0.0311(13) 0.0125(10) -0.0026(9) 0.0055(9)
C1 0.046(2) 0.060(2) 0.0372(19) 0.0274(17) 0.0096(15) 0.0196(18)
C2 0.0269(14) 0.0305(15) 0.0243(13) 0.0037(11) -0.0026(11) 0.0124(12)
C3 0.0208(13) 0.0303(14) 0.0227(13) 0.0037(11) 0.0030(10) 0.0064(11)
C4 0.0188(12) 0.0284(14) 0.0221(13) -0.0001(11) 0.0000(10) 0.0061(11)
C5 0.0214(13) 0.0239(13) 0.0194(12) 0.0000(10) -0.0019(10) 0.0069(10)
C6 0.0191(12) 0.0251(13) 0.0276(14) 0.0032(11) 0.0028(10) 0.0055(10)
C7 0.0206(13) 0.0317(15) 0.0282(14) 0.0048(12) -0.0002(10) 0.0096(11)
C8 0.0180(12) 0.0218(13) 0.0272(14) 0.0020(11) -0.0010(10) 0.0050(10)
C9 0.0264(14) 0.0281(14) 0.0240(13) -0.0018(11) -0.0017(11) 0.0092(12)
C10 0.0271(14) 0.0286(14) 0.0268(14) 0.0043(11) 0.0042(11) 0.0092(12)
C11 0.0211(13) 0.0225(13) 0.0296(14) 0.0026(11) 0.0029(10) 0.0076(11)
C12 0.0273(14) 0.0250(14) 0.0303(15) -0.0047(12) 0.0004(11) 0.0037(11)
C13 0.0306(15) 0.0291(15) 0.0235(14) 0.0015(11) 0.0010(11) 0.0067(12)
C14 0.0437(19) 0.0321(17) 0.0418(19) 0.0069(14) 0.0155(15) 0.0010(15)
C15 0.0187(12) 0.0276(14) 0.0210(12) 0.0034(11) 0.0008(10) 0.0059(11)
C16 0.0226(13) 0.0225(13) 0.0260(13) 0.0034(11) -0.0033(10) 0.0076(11)
C17 0.0214(12) 0.0211(13) 0.0238(13) 0.0018(10) -0.0004(10) 0.0046(10)
C18 0.0164(11) 0.0230(13) 0.0175(12) 0.0023(10) 0.0009(9) 0.0034(10)
C19 0.0234(13) 0.0247(13) 0.0242(13) 0.0020(11) -0.0018(10) 0.0105(11)
C20 0.0260(14) 0.0231(13) 0.0279(14) -0.0034(11) -0.0034(11) 0.0081(11)
C21 0.0209(12) 0.0231(13) 0.0187(12) 0.0014(10) 0.0006(9) 0.0072(10)
C22 0.0184(12) 0.0227(12) 0.0199(12) 0.0013(10) 0.0004(9) 0.0053(10)
C23 0.0165(11) 0.0212(12) 0.0193(12) 0.0030(10) 0.0014(9) 0.0058(10)
C24 0.0207(12) 0.0227(13) 0.0185(12) 0.0031(10) 0.0017(9) 0.0076(10)
C25 0.0194(12) 0.0218(12) 0.0165(11) 0.0035(10) 0.0024(9) 0.0062(10)
C26 0.0254(13) 0.0221(13) 0.0219(13) 0.0027(10) -0.0005(10) 0.0076(11)
C27 0.0265(14) 0.0186(12) 0.0257(13) 0.0046(10) 0.0028(11) 0.0039(11)
C28 0.0204(13) 0.0229(13) 0.0254(13) -0.0008(11) -0.0027(10) 0.0022(10)
C29 0.0220(13) 0.0244(13) 0.0194(12) 0.0016(10) -0.0038(10) 0.0062(11)
C30 0.0201(12) 0.0203(12) 0.0214(12) 0.0026(10) 0.0017(10) 0.0072(10)
C31 0.0199(12) 0.0230(13) 0.0188(12) 0.0025(10) 0.0012(9) 0.0083(10)
C32 0.0186(12) 0.0221(12) 0.0201(12) 0.0028(10) 0.0020(9) 0.0075(10)
C33 0.0207(12) 0.0200(12) 0.0225(12) 0.0043(10) 0.0016(10) 0.0067(10)
C34 0.0181(12) 0.0207(12) 0.0222(12) 0.0033(10) 0.0028(9) 0.0063(10)
C35 0.0318(17) 0.0367(18) 0.051(2) 0.0097(16) -0.0189(15) -0.0011(14)
C36 0.0420(18) 0.0264(15) 0.0292(15) 0.0100(12) 0.0005(13) 0.0076(13)
C37 0.0185(12) 0.0223(12) 0.0212(12) 0.0058(10) 0.0028(9) 0.0067(10)
C38 0.0201(12) 0.0231(13) 0.0236(13) 0.0040(10) 0.0001(10) 0.0033(10)
C39 0.0246(13) 0.0252(13) 0.0201(12) 0.0045(11) -0.0033(10) 0.0066(11)
C40 0.0186(12) 0.0232(13) 0.0231(13) 0.0059(10) 0.0024(10) 0.0070(10)
C41 0.0210(13) 0.0235(13) 0.0255(13) 0.0053(11) -0.0008(10) 0.0052(11)
C42 0.0233(13) 0.0249(13) 0.0208(12) 0.0051(10) -0.0017(10) 0.0065(11)
C43 0.0172(12) 0.0219(12) 0.0221(12) 0.0069(10) -0.0003(9) 0.0061(10)
C44 0.0199(12) 0.0280(13) 0.0189(12) 0.0060(10) 0.0030(10) 0.0071(11)
C45 0.0178(12) 0.0305(14) 0.0241(13) 0.0043(11) 0.0024(10) 0.0074(11)
C46 0.0198(13) 0.0248(13) 0.0272(14) 0.0065(11) -0.0007(10) 0.0042(11)
C47 0.0227(13) 0.0320(15) 0.0209(13) 0.0094(11) 0.0039(10) 0.0063(11)
C48 0.0222(13) 0.0295(14) 0.0266(14) 0.0102(11) 0.0071(10) 0.0095(11)
C49 0.0328(17) 0.073(3) 0.0285(17) 0.0230(17) -0.0032(13) 0.0113(17)
C50 0.0211(12) 0.0258(13) 0.0196(12) 0.0098(10) 0.0015(10) 0.0065(11)
C51 0.0265(14) 0.0265(14) 0.0311(15) 0.0080(12) 0.0067(11) 0.0131(12)
C52 0.0312(15) 0.0228(13) 0.0296(15) 0.0010(11) 0.0022(11) 0.0086(12)
C53 0.0207(13) 0.0264(14) 0.0237(13) 0.0046(11) -0.0020(10) 0.0030(11)
C54 0.0220(13) 0.0259(14) 0.0344(15) 0.0052(12) 0.0025(11) 0.0096(11)
C55 0.0216(13) 0.0220(13) 0.0284(14) 0.0029(11) -0.0001(10) 0.0075(11)
C56 0.0351(18) 0.0256(16) 0.061(2) -0.0024(16) -0.0106(16) -0.0028(13)

loop_
_atom_type_symbol
_atom_type_description
_atom_type_scat_dispersion_real
_atom_type_scat_dispersion_imag
_atom_type_scat_source
C C 0.0033 0.0016 'International Tables Vol C Tables 4.2.6.8 and 6.1.1.4'
H H 0.0000 0.0000 'International Tables Vol C Tables 4.2.6.8 and 6.1.1.4'
Cl Cl 0.1484 0.1585 'International Tables Vol C Tables 4.2.6.8 and 6.1.1.4'
N N 0.0061 0.0033 'International Tables Vol C Tables 4.2.6.8 and 6.1.1.4'
O O 0.0106 0.0060 'International Tables Vol C Tables 4.2.6.8 and 6.1.1.4'
S S 0.1246 0.1234 'International Tables Vol C Tables 4.2.6.8 and 6.1.1.4'

loop_
_geom_angle_atom_site_label_1
_geom_angle_atom_site_label_2
_geom_angle_atom_site_label_3
_geom_angle
C24 S1 C21 91.85(13)
C31 S2 C34 92.20(13)
C2 O1 C1 117.2(3)
C11 O2 C14 118.1(3)
C27 O3 C36 116.8(2)
C28 O4 C35 116.9(2)
C46 O5 C49 117.6(2)
C53 O6 C56 118.0(3)
C5 N1 C8 119.0(2)
C15 N1 C5 121.0(2)
C15 N1 C8 119.7(2)
C40 N2 C43 121.2(2)
C40 N2 C50 118.8(2)
C43 N2 C50 119.9(2)
O1 C2 C3 124.4(3)
O1 C2 C7 116.0(3)
C3 C2 C7 119.5(3)
C4 C3 C2 120.3(3)
C3 C4 C5 121.1(3)
C4 C5 N1 121.1(2)
C4 C5 C6 118.3(2)
C6 C5 N1 120.6(2)
C7 C6 C5 120.6(3)
C2 C7 C6 120.1(3)
C9 C8 N1 120.2(3)
C13 C8 N1 120.9(3)
C13 C8 C9 118.9(3)
C10 C9 C8 120.8(3)
C11 C10 C9 119.8(3)
O2 C11 C10 124.8(3)
O2 C11 C12 115.3(3)
C10 C11 C12 119.9(3)
C11 C12 C13 120.3(3)
C12 C13 C8 120.3(3)
C16 C15 N1 121.9(2)
C16 C15 C20 118.0(2)
C20 C15 N1 120.1(3)
C17 C16 C15 120.7(3)
C16 C17 C18 121.5(3)
C17 C18 C19 117.6(2)
C17 C18 C21 122.2(2)
C19 C18 C21 120.0(2)
C20 C19 C18 121.2(3)
C19 C20 C15 121.0(3)
C18 C21 S1 121.0(2)
C22 C21 S1 111.7(2)
C22 C21 C18 127.3(3)
C21 C22 C23 113.1(2)
C22 C23 C32 129.1(2)
C24 C23 C22 112.4(2)
C24 C23 C32 118.5(2)
C23 C24 S1 110.9(2)
C23 C24 C25 123.1(2)
C25 C24 S1 125.8(2)
C26 C25 C24 122.4(2)
C26 C25 C30 119.2(2)
C30 C25 C24 118.3(2)
C27 C26 C25 120.8(2)
O3 C27 C28 114.7(2)
C26 C27 O3 125.1(3)
C26 C27 C28 120.1(3)
O4 C28 C27 114.6(2)
C29 C28 O4 125.1(3)
C29 C28 C27 120.2(3)
C28 C29 C30 120.8(2)
C25 C30 C31 117.9(2)
C29 C30 C25 118.8(2)
C29 C30 C31 123.2(2)
C30 C31 S2 126.6(2)
C32 C31 S2 110.2(2)
C32 C31 C30 123.2(2)
C31 C32 C23 118.8(2)
C31 C32 C33 113.0(2)
C33 C32 C23 128.3(2)
C34 C33 C32 113.6(2)
C33 C34 S2 111.0(2)
C33 C34 C37 127.8(2)
C37 C34 S2 121.2(2)
C38 C37 C34 121.7(2)
C42 C37 C34 120.8(2)
C42 C37 C38 117.5(2)
C39 C38 C37 121.3(3)
C38 C39 C40 120.9(2)
N2 C40 C41 120.3(3)
C39 C40 N2 121.7(2)
C39 C40 C41 118.0(2)
C42 C41 C40 120.7(3)
C41 C42 C37 121.7(3)
C44 C43 N2 120.1(2)
C48 C43 N2 121.3(2)
C48 C43 C44 118.5(2)
C45 C44 C43 120.6(2)
C46 C45 C44 120.3(3)
O5 C46 C45 115.5(2)
O5 C46 C47 124.6(3)
C45 C46 C47 119.9(3)
C46 C47 C48 119.5(3)
C43 C48 C47 121.2(3)
C51 C50 N2 121.5(3)
C51 C50 C55 119.0(3)
C55 C50 N2 119.5(3)
C50 C51 C52 121.0(3)
C53 C52 C51 119.5(3)
O6 C53 C52 125.3(3)
O6 C53 C54 115.1(3)
C54 C53 C52 119.6(3)
C55 C54 C53 120.4(3)
C54 C55 C50 120.5(3)

loop_
_geom_bond_atom_site_label_1
_geom_bond_atom_site_label_2
_geom_bond_distance
S1 C21 1.737(3)
S1 C24 1.731(3)
S2 C31 1.739(3)
S2 C34 1.742(3)
O1 C1 1.424(4)
O1 C2 1.373(3)
O2 C11 1.368(3)
O2 C14 1.423(4)
O3 C27 1.369(3)
O3 C36 1.426(4)
O4 C28 1.370(3)
O4 C35 1.418(4)
O5 C46 1.371(3)
O5 C49 1.419(4)
O6 C53 1.367(3)
O6 C56 1.416(4)
N1 C5 1.422(3)
N1 C8 1.423(4)
N1 C15 1.405(3)
N2 C40 1.404(3)
N2 C43 1.420(3)
N2 C50 1.424(4)
C2 C3 1.387(4)
C2 C7 1.390(4)
C3 C4 1.382(4)
C4 C5 1.394(4)
C5 C6 1.400(4)
C6 C7 1.392(4)
C8 C9 1.395(4)
C8 C13 1.388(4)
C9 C10 1.388(4)
C10 C11 1.379(4)
C11 C12 1.387(4)
C12 C13 1.388(4)
C15 C16 1.393(4)
C15 C20 1.405(4)
C16 C17 1.388(4)
C17 C18 1.394(4)
C18 C19 1.401(4)
C18 C21 1.470(4)
C19 C20 1.378(4)
C21 C22 1.363(4)
C22 C23 1.424(4)
C23 C24 1.395(4)
C23 C32 1.429(3)
C24 C25 1.423(4)
C25 C26 1.419(4)
C25 C30 1.421(3)
C26 C27 1.357(4)
C27 C28 1.429(4)
C28 C29 1.363(4)
C29 C30 1.418(4)
C30 C31 1.427(4)
C31 C32 1.392(4)
C32 C33 1.420(4)
C33 C34 1.362(4)
C34 C37 1.473(4)
C37 C38 1.399(4)
C37 C42 1.396(4)
C38 C39 1.381(4)
C39 C40 1.396(4)
C40 C41 1.405(4)
C41 C42 1.375(4)
C43 C44 1.395(4)
C43 C48 1.386(4)
C44 C45 1.388(4)
C45 C46 1.383(4)
C46 C47 1.389(4)
C47 C48 1.393(4)
C50 C51 1.380(4)
C50 C55 1.396(4)
C51 C52 1.393(4)
C52 C53 1.393(4)
C53 C54 1.389(4)
C54 C55 1.380(4)

loop_
_geom_torsion_atom_site_label_1
_geom_torsion_atom_site_label_2
_geom_torsion_atom_site_label_3
_geom_torsion_atom_site_label_4
_geom_torsion
S1 C21 C22 C23 -1.0(3)
S1 C24 C25 C26 1.0(4)
S1 C24 C25 C30 -176.7(2)
S2 C31 C32 C23 -179.85(19)
S2 C31 C32 C33 0.7(3)
S2 C34 C37 C38 14.1(4)
S2 C34 C37 C42 -167.1(2)
O1 C2 C3 C4 179.3(3)
O1 C2 C7 C6 -178.0(3)
O2 C11 C12 C13 -179.4(3)
O3 C27 C28 O4 -0.5(4)
O3 C27 C28 C29 -180.0(3)
O4 C28 C29 C30 -178.5(3)
O5 C46 C47 C48 177.6(3)
O6 C53 C54 C55 -178.9(3)
N1 C5 C6 C7 -179.6(3)
N1 C8 C9 C10 178.3(3)
N1 C8 C13 C12 -177.1(3)
N1 C15 C16 C17 178.7(3)
N1 C15 C20 C19 -178.6(3)
N2 C40 C41 C42 -179.0(3)
N2 C43 C44 C45 178.4(3)
N2 C43 C48 C47 -178.9(3)
N2 C50 C51 C52 -176.8(3)
N2 C50 C55 C54 176.1(3)
C1 O1 C2 C3 15.3(5)
C1 O1 C2 C7 -164.3(3)
C2 C3 C4 C5 -1.0(4)
C3 C2 C7 C6 2.4(5)
C3 C4 C5 N1 -179.1(3)
C3 C4 C5 C6 1.7(4)
C4 C5 C6 C7 -0.4(4)
C5 N1 C8 C9 -125.8(3)
C5 N1 C8 C13 52.2(4)
C5 N1 C15 C16 32.8(4)
C5 N1 C15 C20 -147.9(3)
C5 C6 C7 C2 -1.6(4)
C7 C2 C3 C4 -1.1(4)
C8 N1 C5 C4 -147.8(3)
C8 N1 C5 C6 31.4(4)
C8 N1 C15 C16 -141.0(3)
C8 N1 C15 C20 38.4(4)
C8 C9 C10 C11 -1.4(4)
C9 C8 C13 C12 0.9(4)
C9 C10 C11 O2 -179.5(3)
C9 C10 C11 C12 1.4(4)
C10 C11 C12 C13 -0.3(4)
C11 C12 C13 C8 -0.9(5)
C13 C8 C9 C10 0.3(4)
C14 O2 C11 C10 8.1(4)
C14 O2 C11 C12 -172.7(3)
C15 N1 C5 C4 38.4(4)
C15 N1 C5 C6 -142.4(3)
C15 N1 C8 C9 48.1(4)
C15 N1 C8 C13 -133.9(3)
C15 C16 C17 C18 -0.1(4)
C16 C15 C20 C19 0.8(4)
C16 C17 C18 C19 0.6(4)
C16 C17 C18 C21 -175.4(3)
C17 C18 C19 C20 -0.4(4)
C17 C18 C21 S1 -33.0(4)
C17 C18 C21 C22 147.5(3)
C18 C19 C20 C15 -0.3(4)
C18 C21 C22 C23 178.4(3)
C19 C18 C21 S1 151.1(2)
C19 C18 C21 C22 -28.4(4)
C20 C15 C16 C17 -0.6(4)
C21 S1 C24 C23 -1.6(2)
C21 S1 C24 C25 174.4(2)
C21 C18 C19 C20 175.7(3)
C21 C22 C23 C24 -0.2(3)
C21 C22 C23 C32 -178.5(3)
C22 C23 C24 S1 1.3(3)
C22 C23 C24 C25 -174.8(2)
C22 C23 C32 C31 174.8(3)
C22 C23 C32 C33 -5.8(5)
C23 C24 C25 C26 176.5(3)
C23 C24 C25 C30 -1.2(4)
C23 C32 C33 C34 -178.2(3)
C24 S1 C21 C18 -178.0(2)
C24 S1 C21 C22 1.5(2)
C24 C23 C32 C31 -3.4(4)
C24 C23 C32 C33 175.9(3)
C24 C25 C26 C27 -176.7(3)
C24 C25 C30 C29 176.8(2)
C24 C25 C30 C31 -1.6(4)
C25 C26 C27 O3 178.9(3)
C25 C26 C27 C28 -0.1(4)
C25 C30 C31 S2 -177.5(2)
C25 C30 C31 C32 1.9(4)
C26 C25 C30 C29 -0.9(4)
C26 C25 C30 C31 -179.4(2)
C26 C27 C28 O4 178.6(3)
C26 C27 C28 C29 -0.9(4)
C27 C28 C29 C30 1.0(4)
C28 C29 C30 C25 0.0(4)
C28 C29 C30 C31 178.4(3)
C29 C30 C31 S2 4.1(4)
C29 C30 C31 C32 -176.5(3)
C30 C25 C26 C27 1.0(4)
C30 C31 C32 C23 0.6(4)
C30 C31 C32 C33 -178.8(2)
C31 S2 C34 C33 2.4(2)
C31 S2 C34 C37 -176.3(2)
C31 C32 C33 C34 1.2(3)
C32 C23 C24 S1 179.84(19)
C32 C23 C24 C25 3.7(4)
C32 C33 C34 S2 -2.5(3)
C32 C33 C34 C37 176.1(3)
C33 C34 C37 C38 -164.3(3)
C33 C34 C37 C42 14.5(4)
C34 S2 C31 C30 177.7(2)
C34 S2 C31 C32 -1.8(2)
C34 C37 C38 C39 179.5(3)
C34 C37 C42 C41 -179.2(3)
C35 O4 C28 C27 -171.5(3)
C35 O4 C28 C29 8.0(5)
C36 O3 C27 C26 -2.3(4)
C36 O3 C27 C28 176.7(3)
C37 C38 C39 C40 -0.1(4)
C38 C37 C42 C41 -0.4(4)
C38 C39 C40 N2 179.3(3)
C38 C39 C40 C41 -0.6(4)
C39 C40 C41 C42 0.8(4)
C40 N2 C43 C44 -44.1(4)
C40 N2 C43 C48 135.3(3)
C40 N2 C50 C51 121.6(3)
C40 N2 C50 C55 -56.7(4)
C40 C41 C42 C37 -0.4(4)
C42 C37 C38 C39 0.6(4)
C43 N2 C40 C39 -26.3(4)
C43 N2 C40 C41 153.6(3)
C43 N2 C50 C51 -62.2(4)
C43 N2 C50 C55 119.6(3)
C43 C44 C45 C46 0.3(4)
C44 C43 C48 C47 0.4(4)
C44 C45 C46 O5 -178.2(3)
C44 C45 C46 C47 0.8(4)
C45 C46 C47 C48 -1.3(4)
C46 C47 C48 C43 0.7(5)
C48 C43 C44 C45 -0.9(4)
C49 O5 C46 C45 178.4(3)
C49 O5 C46 C47 -0.6(5)
C50 N2 C40 C39 149.9(3)
C50 N2 C40 C41 -30.2(4)
C50 N2 C43 C44 139.8(3)
C50 N2 C43 C48 -40.9(4)
C50 C51 C52 C53 0.7(4)
C51 C50 C55 C54 -2.2(4)
C51 C52 C53 O6 178.2(3)
C51 C52 C53 C54 -2.2(4)
C52 C53 C54 C55 1.5(4)
C53 C54 C55 C50 0.7(4)
C55 C50 C51 C52 1.5(4)
C56 O6 C53 C52 -1.3(5)
C56 O6 C53 C54 179.1(3)
